data_4347648
loop_
_publ_author_name
'Schlotthauer, Tina'
'Suchland, Benedikt'
'G\"orls, Helmar'
'Parada, Giovanny A.'
'Hammarstr\"om, Leif'
'Schubert, Ulrich S.'
'J\"ager, Michael'

_publ_section_title
;
 Aryl-Decorated Ru(II) Polypyridyl-type Photosensitizer Approaching NIR
 Emission with Microsecond Excited State Lifetimes.
;
_journal_issue 11
_journal_name_full 'Inorganic chemistry'
_journal_page_first 5405
_journal_page_last 5416
_journal_paper_doi 10.1021/acs.inorgchem.6b00420
_journal_volume 55
_journal_year 2016
_chemical_formula_moiety 'C29 H24 N6 Ru, 2(F6 P), C4 H10 O'
_chemical_formula_sum 'C33 H34 F12 N6 O P2 Ru'
_chemical_formula_weight 921.67
_space_group_IT_number 14
_space_group_name_Hall '-P 2yn'
_space_group_name_H-M_alt 'P 1 21/n 1'
_symmetry_cell_setting monoclinic
_symmetry_space_group_name_Hall '-P 2yn'
_symmetry_space_group_name_H-M 'P 1 21/n 1'
_atom_sites_solution_hydrogens geom
_atom_sites_solution_primary direct
_atom_sites_solution_secondary difmap
_audit_creation_method SHELXL-97
_cell_angle_alpha 90
_cell_angle_beta 104.882(2)
_cell_angle_gamma 90
_cell_formula_units_Z 4
_cell_length_a 10.5646(4)
_cell_length_b 22.2270(9)
_cell_length_c 19.9388(8)
_cell_measurement_temperature 133(2)
_cell_volume 4525.0(3)
_computing_cell_refinement DENZO
_computing_data_collection COLLECT
_computing_data_reduction DENZO
_computing_molecular_graphics SHELXTL/PC
_computing_publication_material SHELXL-97
_computing_structure_refinement 'SHELXL-97 (Sheldrick, 2008)'
_computing_structure_solution 'SHELXS-97 (Sheldrick, 2008)'
_diffrn_ambient_temperature 133(2)
_diffrn_measured_fraction_theta_full 0.994
_diffrn_measured_fraction_theta_max 0.994
_diffrn_measurement_device_type KappaCCD
_diffrn_measurement_method 'phi- + omega-scan'
_diffrn_radiation_monochromator graphite
_diffrn_radiation_source 'fine-focus sealed tube'
_diffrn_radiation_type MoK\a
_diffrn_radiation_wavelength 0.71073
_diffrn_reflns_av_R_equivalents 0.0325
_diffrn_reflns_av_sigmaI/netI 0.0623
_diffrn_reflns_limit_h_max 12
_diffrn_reflns_limit_h_min -13
_diffrn_reflns_limit_k_max 28
_diffrn_reflns_limit_k_min -28
_diffrn_reflns_limit_l_max 25
_diffrn_reflns_limit_l_min -25
_diffrn_reflns_number 39251
_diffrn_reflns_theta_full 27.52
_diffrn_reflns_theta_max 27.52
_diffrn_reflns_theta_min 1.40
_exptl_absorpt_coefficient_mu 0.498
_exptl_absorpt_correction_T_max 0.7456
_exptl_absorpt_correction_T_min 0.5261
_exptl_absorpt_correction_type multi-scan
_exptl_absorpt_process_details 'SADABS, Bruker-AXS, 2002'
_exptl_crystal_colour red-brown
_exptl_crystal_density_diffrn 1.353
_exptl_crystal_density_method 'not measured'
_exptl_crystal_description prism
_exptl_crystal_F_000 1856
_exptl_crystal_size_max 0.096
_exptl_crystal_size_mid 0.075
_exptl_crystal_size_min 0.064
_refine_diff_density_max 1.389
_refine_diff_density_min -1.248
_refine_diff_density_rms 0.194
_refine_ls_extinction_method none
_refine_ls_goodness_of_fit_ref 1.052
_refine_ls_hydrogen_treatment constr
_refine_ls_matrix_type full
_refine_ls_number_parameters 501
_refine_ls_number_reflns 10351
_refine_ls_number_restraints 0
_refine_ls_restrained_S_all 1.052
_refine_ls_R_factor_all 0.0936
_refine_ls_R_factor_gt 0.0764
_refine_ls_shift/su_max 0.005
_refine_ls_shift/su_mean 0.000
_refine_ls_structure_factor_coef Fsqd
_refine_ls_weighting_details 'calc w=1/[\s^2^(Fo^2^)+(0.0687P)^2^+9.2648P] where P=(Fo^2^+2Fc^2^)/3'
_refine_ls_weighting_scheme calc
_refine_ls_wR_factor_gt 0.2224
_refine_ls_wR_factor_ref 0.2370
_reflns_number_gt 7884
_reflns_number_total 10351
_reflns_threshold_expression >2sigma(I)
_cod_data_source_file ic6b00420_si_002.cif
_cod_data_source_block FO4308
_cod_original_sg_symbol_H-M 'P 21/n'
_cod_database_code 4347648
_platon_squeeze_void_probe_radius 1.20

loop_
_symmetry_equiv_pos_as_xyz
'x, y, z'
'-x+1/2, y+1/2, -z+1/2'
'-x, -y, -z'
'x-1/2, -y-1/2, z-1/2'

loop_
_atom_site_label
_atom_site_type_symbol
_atom_site_fract_x
_atom_site_fract_y
_atom_site_fract_z
_atom_site_U_iso_or_equiv
_atom_site_adp_type
_atom_site_occupancy
_atom_site_symmetry_multiplicity
_atom_site_calc_flag
_atom_site_refinement_flags
P1 P -0.22822(11) 0.32434(6) 0.37981(5) 0.0253(3) Uani 1 1 d .
F11 F -0.3606(3) 0.35241(16) 0.39057(15) 0.0443(8) Uani 1 1 d .
F12 F -0.2918(3) 0.25840(14) 0.37139(16) 0.0412(7) Uani 1 1 d .
F13 F -0.1750(3) 0.31400(14) 0.46203(13) 0.0379(7) Uani 1 1 d .
F14 F -0.1644(3) 0.38969(13) 0.38743(16) 0.0420(7) Uani 1 1 d .
F15 F -0.2809(3) 0.33486(13) 0.29766(13) 0.0353(6) Uani 1 1 d .
F16 F -0.0961(3) 0.29611(14) 0.36876(14) 0.0363(6) Uani 1 1 d .
P2 P 0.23610(11) 0.32433(6) 0.11128(6) 0.0261(3) Uani 1 1 d .
F21 F 0.3009(3) 0.25868(15) 0.12357(17) 0.0478(8) Uani 1 1 d .
F22 F 0.3723(3) 0.35272(18) 0.10626(16) 0.0515(9) Uani 1 1 d .
F23 F 0.1944(3) 0.31239(15) 0.02929(13) 0.0404(7) Uani 1 1 d .
F24 F 0.1703(3) 0.38944(14) 0.09974(16) 0.0456(8) Uani 1 1 d .
F25 F 0.1000(3) 0.29620(15) 0.11651(15) 0.0404(7) Uani 1 1 d .
F26 F 0.2766(3) 0.33595(13) 0.19299(14) 0.0379(7) Uani 1 1 d .
Ru1 Ru 0.00029(3) 0.157385(16) 0.246461(14) 0.01995(15) Uani 1 1 d .
N1 N 0.2016(4) 0.16051(16) 0.28924(18) 0.0235(7) Uani 1 1 d .
N2 N 0.0035(3) 0.06629(19) 0.24879(15) 0.0230(8) Uani 1 1 d .
N3 N -0.2013(4) 0.15637(16) 0.20496(18) 0.0241(7) Uani 1 1 d .
N4 N 0.0340(3) 0.15594(16) 0.15115(18) 0.0238(8) Uani 1 1 d .
N5 N -0.0057(3) 0.24907(19) 0.24118(17) 0.0250(8) Uani 1 1 d .
N6 N -0.0295(3) 0.15983(16) 0.34248(18) 0.0227(7) Uani 1 1 d .
C1 C 0.2723(4) 0.2061(2) 0.2760(2) 0.0277(9) Uani 1 1 d .
H1A H 0.2372 0.2296 0.2357 0.033 Uiso 1 1 calc R
C2 C 0.3957(4) 0.2216(2) 0.3178(2) 0.0332(10) Uani 1 1 d .
H2A H 0.4446 0.2533 0.3046 0.040 Uiso 1 1 calc R
C3 C 0.4449(5) 0.1904(2) 0.3783(3) 0.0355(11) Uani 1 1 d .
H3A H 0.5252 0.2022 0.4094 0.043 Uiso 1 1 calc R
C4 C 0.3743(4) 0.1405(2) 0.3936(2) 0.0293(9) Uani 1 1 d .
C5 C 0.4193(5) 0.1068(2) 0.4549(2) 0.0350(11) Uani 1 1 d .
H5A H 0.4980 0.1181 0.4876 0.042 Uiso 1 1 calc R
C6 C 0.3512(5) 0.0582(3) 0.4677(3) 0.0383(11) Uani 1 1 d .
H6A H 0.3782 0.0378 0.5109 0.046 Uiso 1 1 calc R
C7 C 0.2398(5) 0.0378(2) 0.4168(2) 0.0331(10) Uani 1 1 d .
H7A H 0.1958 0.0025 0.4254 0.040 Uiso 1 1 calc R
C8 C 0.1937(4) 0.0683(2) 0.3545(2) 0.0239(8) Uani 1 1 d .
C9 C 0.2554(4) 0.1237(2) 0.3453(2) 0.0261(9) Uani 1 1 d .
C10 C 0.0956(4) 0.0366(2) 0.2989(2) 0.0272(9) Uani 1 1 d .
C11 C 0.1021(5) -0.0260(2) 0.2978(3) 0.0363(11) Uani 1 1 d .
H11A H 0.1718 -0.0462 0.3293 0.044 Uiso 1 1 calc R
C12 C 0.0079(4) -0.0589(3) 0.2513(2) 0.0407(13) Uani 1 1 d .
H12A H 0.0095 -0.1016 0.2523 0.049 Uiso 1 1 calc R
C13 C -0.0884(5) -0.0286(2) 0.2034(3) 0.0387(11) Uani 1 1 d .
H13A H -0.1563 -0.0505 0.1726 0.046 Uiso 1 1 calc R
C14 C -0.0867(4) 0.0340(2) 0.2000(2) 0.0275(9) Uani 1 1 d .
C15 C -0.1855(4) 0.0630(2) 0.1443(2) 0.0271(9) Uani 1 1 d .
C16 C -0.2321(4) 0.0303(2) 0.0834(2) 0.0314(10) Uani 1 1 d .
H16A H -0.1860 -0.0047 0.0759 0.038 Uiso 1 1 calc R
C17 C -0.3462(5) 0.0476(2) 0.0324(3) 0.0375(11) Uani 1 1 d .
H17A H -0.3717 0.0259 -0.0100 0.045 Uiso 1 1 calc R
C18 C -0.4196(5) 0.0951(2) 0.0436(2) 0.0348(10) Uani 1 1 d .
H18A H -0.5001 0.1042 0.0109 0.042 Uiso 1 1 calc R
C19 C -0.3758(4) 0.1309(2) 0.1041(2) 0.0313(10) Uani 1 1 d .
C20 C -0.4504(5) 0.1798(2) 0.1177(2) 0.0337(10) Uani 1 1 d .
H20A H -0.5325 0.1893 0.0867 0.040 Uiso 1 1 calc R
C21 C -0.4021(5) 0.2135(2) 0.1768(2) 0.0343(10) Uani 1 1 d .
H21A H -0.4537 0.2443 0.1896 0.041 Uiso 1 1 calc R
C22 C -0.2740(4) 0.2013(2) 0.2180(2) 0.0282(9) Uani 1 1 d .
H22A H -0.2386 0.2265 0.2568 0.034 Uiso 1 1 calc R
C23 C -0.2537(4) 0.1172(2) 0.1516(2) 0.0270(9) Uani 1 1 d .
C24 C 0.0603(4) 0.1570(2) 0.0999(2) 0.0282(10) Uani 1 1 d .
C25 C 0.0929(5) 0.1598(3) 0.0334(2) 0.0390(12) Uani 1 1 d .
H25A H 0.0350 0.1886 0.0032 0.058 Uiso 1 1 calc R
H25B H 0.0816 0.1199 0.0117 0.058 Uiso 1 1 calc R
H25C H 0.1841 0.1727 0.0406 0.058 Uiso 1 1 calc R
C26 C -0.0151(4) 0.2996(2) 0.2351(2) 0.0314(10) Uani 1 1 d .
C27 C -0.0276(6) 0.3651(2) 0.2273(3) 0.0489(13) Uani 1 1 d .
H27A H 0.0589 0.3837 0.2437 0.073 Uiso 1 1 calc R
H27B H -0.0858 0.3802 0.2546 0.073 Uiso 1 1 calc R
H27C H -0.0642 0.3751 0.1782 0.073 Uiso 1 1 calc R
C28 C -0.0490(5) 0.1627(2) 0.3951(2) 0.0291(10) Uani 1 1 d .
C29 C -0.0731(6) 0.1665(3) 0.4639(3) 0.0454(14) Uani 1 1 d .
H29A H -0.0459 0.2061 0.4840 0.068 Uiso 1 1 calc R
H29B H -0.0228 0.1351 0.4938 0.068 Uiso 1 1 calc R
H29C H -0.1667 0.1607 0.4600 0.068 Uiso 1 1 calc R
O1EA O -0.2129(4) 0.1809(2) -0.0435(2) 0.0640(12) Uani 1 1 d .
C1EA C -0.1892(7) 0.0982(5) -0.1143(4) 0.099(3) Uani 1 1 d .
H1EA H -0.2387 0.0710 -0.1502 0.149 Uiso 1 1 calc R
H1EB H -0.1591 0.0762 -0.0705 0.149 Uiso 1 1 calc R
H1EC H -0.1133 0.1140 -0.1284 0.149 Uiso 1 1 calc R
C2EA C -0.2732(7) 0.1482(3) -0.1049(3) 0.068(2) Uani 1 1 d .
H2EA H -0.2886 0.1753 -0.1456 0.082 Uiso 1 1 calc R
H2EB H -0.3589 0.1324 -0.1015 0.082 Uiso 1 1 calc R
C3EA C -0.2862(6) 0.2306(3) -0.0304(4) 0.0605(18) Uani 1 1 d .
H3EA H -0.3729 0.2169 -0.0260 0.073 Uiso 1 1 calc R
H3EB H -0.3002 0.2594 -0.0695 0.073 Uiso 1 1 calc R
C4EA C -0.2131(6) 0.2608(3) 0.0356(4) 0.0646(19) Uani 1 1 d .
H4EA H -0.2635 0.2956 0.0447 0.097 Uiso 1 1 calc R
H4EB H -0.1275 0.2744 0.0310 0.097 Uiso 1 1 calc R
H4EC H -0.2009 0.2323 0.0742 0.097 Uiso 1 1 calc R

loop_
_atom_site_aniso_label
_atom_site_aniso_U_11
_atom_site_aniso_U_22
_atom_site_aniso_U_33
_atom_site_aniso_U_23
_atom_site_aniso_U_13
_atom_site_aniso_U_12
P1 0.0222(5) 0.0346(6) 0.0162(5) 0.0004(4) -0.0002(4) 0.0013(5)
F11 0.0332(15) 0.070(2) 0.0296(14) 0.0086(15) 0.0085(12) 0.0192(15)
F12 0.0367(15) 0.0407(17) 0.0381(16) 0.0051(13) -0.0051(12) -0.0110(13)
F13 0.0388(15) 0.0526(18) 0.0170(12) 0.0004(12) -0.0023(11) 0.0093(13)
F14 0.0446(17) 0.0330(15) 0.0386(16) 0.0013(13) -0.0074(13) 0.0024(13)
F15 0.0390(16) 0.0459(17) 0.0169(12) 0.0021(11) -0.0004(11) 0.0036(13)
F16 0.0260(13) 0.0483(17) 0.0343(14) 0.0033(13) 0.0071(11) 0.0089(12)
P2 0.0225(5) 0.0351(6) 0.0170(5) 0.0003(4) -0.0014(4) -0.0031(5)
F21 0.0450(17) 0.0441(18) 0.0423(17) -0.0055(14) -0.0104(14) 0.0168(15)
F22 0.0353(16) 0.086(3) 0.0311(15) -0.0128(16) 0.0049(13) -0.0256(17)
F23 0.0376(15) 0.063(2) 0.0164(12) -0.0048(13) -0.0009(11) -0.0128(14)
F24 0.0465(18) 0.0355(16) 0.0413(17) -0.0017(13) -0.0132(14) 0.0004(14)
F25 0.0301(14) 0.0572(19) 0.0342(15) -0.0097(14) 0.0086(12) -0.0138(13)
F26 0.0448(17) 0.0426(17) 0.0212(13) -0.0012(11) -0.0008(12) -0.0070(13)
Ru1 0.0197(2) 0.0248(2) 0.01210(18) 0.00004(11) -0.00170(13) -0.00023(11)
N1 0.0226(17) 0.0277(19) 0.0172(15) -0.0020(13) -0.0003(13) -0.0003(14)
N2 0.0206(18) 0.0247(19) 0.0180(16) -0.0001(12) -0.0057(14) -0.0032(12)
N3 0.0252(18) 0.0305(19) 0.0133(15) 0.0048(13) -0.0012(13) 0.0000(14)
N4 0.0207(17) 0.032(2) 0.0143(16) -0.0017(13) -0.0039(13) -0.0014(14)
N5 0.0260(19) 0.027(2) 0.0178(16) 0.0007(13) -0.0010(14) 0.0011(13)
N6 0.0171(16) 0.0288(19) 0.0183(16) 0.0018(13) -0.0026(13) 0.0010(13)
C1 0.021(2) 0.034(2) 0.024(2) 0.0019(18) -0.0014(16) -0.0045(18)
C2 0.023(2) 0.043(3) 0.029(2) 0.001(2) 0.0005(18) -0.010(2)
C3 0.023(2) 0.042(3) 0.035(2) -0.006(2) -0.0036(18) -0.012(2)
C4 0.023(2) 0.038(2) 0.0204(19) 0.0013(18) -0.0067(16) 0.0029(19)
C5 0.029(2) 0.042(3) 0.025(2) 0.001(2) -0.0091(18) 0.002(2)
C6 0.029(2) 0.049(3) 0.027(2) 0.004(2) -0.0098(19) 0.004(2)
C7 0.034(2) 0.036(2) 0.023(2) 0.0069(19) -0.0026(18) 0.001(2)
C8 0.0174(18) 0.030(2) 0.0180(18) 0.0041(16) -0.0064(15) -0.0005(16)
C9 0.022(2) 0.033(2) 0.0184(18) 0.0005(17) -0.0034(16) -0.0014(17)
C10 0.023(2) 0.031(2) 0.0213(19) 0.0016(17) -0.0067(16) 0.0008(18)
C11 0.039(3) 0.027(2) 0.031(2) 0.0064(19) -0.012(2) 0.002(2)
C12 0.035(3) 0.032(3) 0.044(3) -0.0018(19) -0.010(2) 0.0013(18)
C13 0.037(3) 0.025(2) 0.042(3) -0.008(2) -0.011(2) -0.006(2)
C14 0.023(2) 0.032(2) 0.0214(19) 0.0009(18) -0.0062(16) -0.0015(18)
C15 0.023(2) 0.031(2) 0.0218(19) -0.0017(17) -0.0041(16) -0.0050(18)
C16 0.027(2) 0.040(3) 0.022(2) -0.0060(19) -0.0047(17) 0.001(2)
C17 0.040(3) 0.038(3) 0.028(2) -0.005(2) -0.005(2) -0.004(2)
C18 0.026(2) 0.044(3) 0.026(2) 0.002(2) -0.0096(18) -0.002(2)
C19 0.027(2) 0.038(3) 0.023(2) 0.0008(19) -0.0048(17) 0.0018(19)
C20 0.027(2) 0.046(3) 0.020(2) 0.001(2) -0.0082(17) 0.003(2)
C21 0.028(2) 0.044(3) 0.027(2) -0.002(2) 0.0000(18) 0.003(2)
C22 0.026(2) 0.039(3) 0.0167(18) -0.0012(17) 0.0000(16) 0.0066(18)
C23 0.024(2) 0.028(2) 0.023(2) -0.0012(17) -0.0042(16) 0.0017(17)
C24 0.025(2) 0.037(2) 0.018(2) -0.0020(17) -0.0027(16) -0.0054(18)
C25 0.037(3) 0.064(4) 0.018(2) -0.007(2) 0.0095(19) -0.005(2)
C26 0.033(2) 0.037(3) 0.023(2) 0.0012(19) 0.0066(18) -0.0004(19)
C27 0.071(4) 0.031(3) 0.050(3) 0.004(3) 0.025(3) 0.001(3)
C28 0.028(2) 0.040(3) 0.018(2) 0.0060(17) 0.0029(17) 0.0094(19)
C29 0.051(3) 0.070(4) 0.020(2) 0.009(2) 0.016(2) 0.015(3)
O1EA 0.040(2) 0.094(3) 0.049(2) 0.018(2) -0.0048(18) -0.002(2)
C1EA 0.058(5) 0.167(10) 0.072(5) -0.021(6) 0.014(4) -0.001(5)
C2EA 0.058(4) 0.098(6) 0.041(3) 0.006(4) -0.001(3) -0.018(4)
C3EA 0.035(3) 0.063(4) 0.073(4) 0.022(4) -0.006(3) 0.001(3)
C4EA 0.043(3) 0.069(4) 0.068(4) 0.012(4) -0.012(3) -0.011(3)

loop_
_atom_type_symbol
_atom_type_description
_atom_type_scat_dispersion_real
_atom_type_scat_dispersion_imag
_atom_type_scat_source
C C 0.0033 0.0016 'International Tables Vol C Tables 4.2.6.8 and 6.1.1.4'
H H 0.0000 0.0000 'International Tables Vol C Tables 4.2.6.8 and 6.1.1.4'
N N 0.0061 0.0033 'International Tables Vol C Tables 4.2.6.8 and 6.1.1.4'
O O 0.0106 0.0060 'International Tables Vol C Tables 4.2.6.8 and 6.1.1.4'
F F 0.0171 0.0103 'International Tables Vol C Tables 4.2.6.8 and 6.1.1.4'
P P 0.1023 0.0942 'International Tables Vol C Tables 4.2.6.8 and 6.1.1.4'
Ru Ru -1.2594 0.8363 'International Tables Vol C Tables 4.2.6.8 and 6.1.1.4'

loop_
_geom_angle_atom_site_label_1
_geom_angle_atom_site_label_2
_geom_angle_atom_site_label_3
_geom_angle
F14 P1 F11 89.72(19)
F14 P1 F16 90.43(17)
F11 P1 F16 179.8(2)
F14 P1 F12 179.33(19)
F11 P1 F12 90.76(19)
F16 P1 F12 89.09(17)
F14 P1 F15 89.53(16)
F11 P1 F15 89.65(16)
F16 P1 F15 90.17(15)
F12 P1 F15 90.00(16)
F14 P1 F13 90.26(17)
F11 P1 F13 90.47(16)
F16 P1 F13 89.71(15)
F12 P1 F13 90.20(17)
F15 P1 F13 179.8(2)
F25 P2 F26 90.36(16)
F25 P2 F24 89.92(18)
F26 P2 F24 89.60(17)
F25 P2 F22 179.8(2)
F26 P2 F22 89.47(16)
F24 P2 F22 89.9(2)
F25 P2 F23 89.19(15)
F26 P2 F23 179.54(18)
F24 P2 F23 90.45(17)
F22 P2 F23 90.99(16)
F25 P2 F21 89.43(18)
F26 P2 F21 89.96(16)
F24 P2 F21 179.2(2)
F22 P2 F21 90.7(2)
F23 P2 F21 89.99(18)
N6 Ru1 N4 178.70(13)
N6 Ru1 N2 90.63(13)
N4 Ru1 N2 89.98(13)
N6 Ru1 N5 90.67(13)
N4 Ru1 N5 88.74(14)
N2 Ru1 N5 178.37(12)
N6 Ru1 N3 89.10(14)
N4 Ru1 N3 92.05(14)
N2 Ru1 N3 90.45(13)
N5 Ru1 N3 88.60(13)
N6 Ru1 N1 90.13(14)
N4 Ru1 N1 88.71(14)
N2 Ru1 N1 90.83(13)
N5 Ru1 N1 90.14(13)
N3 Ru1 N1 178.52(15)
C1 N1 C9 118.5(4)
C1 N1 Ru1 120.9(3)
C9 N1 Ru1 118.5(3)
C10 N2 C14 119.8(4)
C10 N2 Ru1 120.2(3)
C14 N2 Ru1 120.0(3)
C22 N3 C23 119.3(4)
C22 N3 Ru1 120.0(3)
C23 N3 Ru1 118.9(3)
C24 N4 Ru1 175.5(4)
C26 N5 Ru1 176.0(4)
C28 N6 Ru1 177.7(4)
N1 C1 C2 123.8(4)
N1 C1 H1A 118.1
C2 C1 H1A 118.1
C3 C2 C1 119.0(4)
C3 C2 H2A 120.5
C1 C2 H2A 120.5
C2 C3 C4 119.0(4)
C2 C3 H3A 120.5
C4 C3 H3A 120.5
C5 C4 C3 121.7(4)
C5 C4 C9 119.4(4)
C3 C4 C9 118.8(4)
C6 C5 C4 120.6(4)
C6 C5 H5A 119.7
C4 C5 H5A 119.7
C5 C6 C7 120.2(4)
C5 C6 H6A 119.9
C7 C6 H6A 119.9
C8 C7 C6 121.3(4)
C8 C7 H7A 119.4
C6 C7 H7A 119.4
C7 C8 C9 118.1(4)
C7 C8 C10 116.9(4)
C9 C8 C10 124.5(4)
N1 C9 C4 120.0(4)
N1 C9 C8 120.6(4)
C4 C9 C8 119.4(4)
N2 C10 C11 119.8(4)
N2 C10 C8 122.9(4)
C11 C10 C8 117.2(4)
C12 C11 C10 120.6(5)
C12 C11 H11A 119.7
C10 C11 H11A 119.7
C13 C12 C11 118.8(5)
C13 C12 H12A 120.6
C11 C12 H12A 120.6
C12 C13 C14 120.3(5)
C12 C13 H13A 119.8
C14 C13 H13A 119.8
N2 C14 C13 120.1(4)
N2 C14 C15 122.5(4)
C13 C14 C15 117.5(4)
C16 C15 C23 117.0(4)
C16 C15 C14 117.0(4)
C23 C15 C14 125.0(4)
C15 C16 C17 122.0(4)
C15 C16 H16A 119.0
C17 C16 H16A 119.0
C18 C17 C16 120.5(4)
C18 C17 H17A 119.7
C16 C17 H17A 119.7
C17 C18 C19 119.9(4)
C17 C18 H18A 120.1
C19 C18 H18A 120.1
C20 C19 C18 121.2(4)
C20 C19 C23 119.5(4)
C18 C19 C23 119.2(4)
C21 C20 C19 118.7(4)
C21 C20 H20A 120.6
C19 C20 H20A 120.6
C20 C21 C22 118.7(4)
C20 C21 H21A 120.7
C22 C21 H21A 120.7
N3 C22 C21 123.1(4)
N3 C22 H22A 118.5
C21 C22 H22A 118.5
N3 C23 C19 119.7(4)
N3 C23 C15 119.9(4)
C19 C23 C15 120.4(4)
N4 C24 C25 178.6(5)
C24 C25 H25A 109.5
C24 C25 H25B 109.5
H25A C25 H25B 109.5
C24 C25 H25C 109.5
H25A C25 H25C 109.5
H25B C25 H25C 109.5
N5 C26 C27 179.9(5)
C26 C27 H27A 109.5
C26 C27 H27B 109.5
H27A C27 H27B 109.5
C26 C27 H27C 109.5
H27A C27 H27C 109.5
H27B C27 H27C 109.5
N6 C28 C29 179.5(6)
C28 C29 H29A 109.5
C28 C29 H29B 109.5
H29A C29 H29B 109.5
C28 C29 H29C 109.5
H29A C29 H29C 109.5
H29B C29 H29C 109.5
C3EA O1EA C2EA 114.4(5)
C2EA C1EA H1EA 109.5
C2EA C1EA H1EB 109.5
H1EA C1EA H1EB 109.5
C2EA C1EA H1EC 109.5
H1EA C1EA H1EC 109.5
H1EB C1EA H1EC 109.5
O1EA C2EA C1EA 110.1(6)
O1EA C2EA H2EA 109.6
C1EA C2EA H2EA 109.6
O1EA C2EA H2EB 109.6
C1EA C2EA H2EB 109.6
H2EA C2EA H2EB 108.1
O1EA C3EA C4EA 109.3(6)
O1EA C3EA H3EA 109.8
C4EA C3EA H3EA 109.8
O1EA C3EA H3EB 109.8
C4EA C3EA H3EB 109.8
H3EA C3EA H3EB 108.3
C3EA C4EA H4EA 109.5
C3EA C4EA H4EB 109.5
H4EA C4EA H4EB 109.5
C3EA C4EA H4EC 109.5
H4EA C4EA H4EC 109.5
H4EB C4EA H4EC 109.5

loop_
_geom_bond_atom_site_label_1
_geom_bond_atom_site_label_2
_geom_bond_distance
P1 F14 1.592(3)
P1 F11 1.595(3)
P1 F16 1.597(3)
P1 F12 1.603(3)
P1 F15 1.606(3)
P1 F13 1.607(3)
P2 F25 1.595(3)
P2 F26 1.596(3)
P2 F24 1.596(3)
P2 F22 1.598(3)
P2 F23 1.602(3)
P2 F21 1.604(3)
Ru1 N6 2.019(4)
Ru1 N4 2.022(4)
Ru1 N2 2.025(4)
Ru1 N5 2.041(4)
Ru1 N3 2.077(4)
Ru1 N1 2.079(4)
N1 C1 1.325(5)
N1 C9 1.384(5)
N2 C10 1.371(5)
N2 C14 1.376(5)
N3 C22 1.326(6)
N3 C23 1.376(6)
N4 C24 1.125(6)
N5 C26 1.131(7)
N6 C28 1.121(6)
C1 C2 1.398(6)
C1 H1A 0.9500
C2 C3 1.372(7)
C2 H2A 0.9500
C3 C4 1.415(7)
C3 H3A 0.9500
C4 C5 1.407(6)
C4 C9 1.423(6)
C5 C6 1.357(7)
C5 H5A 0.9500
C6 C7 1.417(6)
C6 H6A 0.9500
C7 C8 1.389(6)
C7 H7A 0.9500
C8 C9 1.426(6)
C8 C10 1.488(6)
C10 C11 1.393(7)
C11 C12 1.382(7)
C11 H11A 0.9500
C12 C13 1.378(7)
C12 H12A 0.9500
C13 C14 1.394(7)
C13 H13A 0.9500
C14 C15 1.464(6)
C15 C16 1.392(6)
C15 C23 1.430(6)
C16 C17 1.416(6)
C16 H16A 0.9500
C17 C18 1.362(7)
C17 H17A 0.9500
C18 C19 1.421(6)
C18 H18A 0.9500
C19 C20 1.409(7)
C19 C23 1.423(6)
C20 C21 1.380(6)
C20 H20A 0.9500
C21 C22 1.418(6)
C21 H21A 0.9500
C22 H22A 0.9500
C24 C25 1.454(6)
C25 H25A 0.9800
C25 H25B 0.9800
C25 H25C 0.9800
C26 C27 1.468(7)
C27 H27A 0.9800
C27 H27B 0.9800
C27 H27C 0.9800
C28 C29 1.461(6)
C29 H29A 0.9800
C29 H29B 0.9800
C29 H29C 0.9800
O1EA C3EA 1.412(8)
O1EA C2EA 1.425(8)
C1EA C2EA 1.463(10)
C1EA H1EA 0.9800
C1EA H1EB 0.9800
C1EA H1EC 0.9800
C2EA H2EA 0.9900
C2EA H2EB 0.9900
C3EA C4EA 1.503(11)
C3EA H3EA 0.9900
C3EA H3EB 0.9900
C4EA H4EA 0.9800
C4EA H4EB 0.9800
C4EA H4EC 0.9800

loop_
_platon_squeeze_void_nr
_platon_squeeze_void_average_x
_platon_squeeze_void_average_y
_platon_squeeze_void_average_z
_platon_squeeze_void_volume
_platon_squeeze_void_count_electrons
_platon_squeeze_void_content
1 -0.010 0.000 -0.005 525 238 ' '
2 -0.295 0.500 0.103 525 238 ' '
